data_7119854
loop_
_publ_author_name
'Wu, Yufan'
'Xu, Lixi'
'Shen, Yenan'
'Wang, Yang'
'Zou, Lei'
'Wang, Qiaochun'
'Jiang, Xiaoqing'
'Liu, Jiansen'
'Tian, He'

_publ_section_title
;
 The smallest cucurbituril analogue with high affinity for Ag().
;
_journal_issue 29
_journal_name_full 'Chemical communications (Cambridge, England)'
_journal_page_first 4070
_journal_page_last 4072
_journal_paper_doi 10.1039/c7cc01729d
_journal_volume 53
_journal_year 2017
_chemical_formula_sum 'C36 H64 N16 O16'
_chemical_formula_weight 977.03
_chemical_name_systematic
; 
 ? 
;
_space_group_crystal_system monoclinic
_space_group_IT_number 12
_space_group_name_Hall '-C 2y'
_space_group_name_H-M_alt 'C 1 2/m 1'
_symmetry_space_group_name_Hall '-C 2y'
_symmetry_space_group_name_H-M 'C 1 2/m 1'
_atom_sites_solution_hydrogens geom
_audit_creation_method SHELXL-2013
_audit_update_record
;
2017-02-24 deposited with the CCDC.
2017-03-17 downloaded from the CCDC.
;
_cell_angle_alpha 90
_cell_angle_beta 102.904(3)
_cell_angle_gamma 90
_cell_formula_units_Z 2
_cell_length_a 10.972(2)
_cell_length_b 18.773(4)
_cell_length_c 11.281(4)
_cell_measurement_reflns_used 1798
_cell_measurement_temperature 296(2)
_cell_measurement_theta_max 26.90
_cell_measurement_theta_min 2.19
_cell_volume 2264.9(10)
_computing_cell_refinement 'Bruker SAINT'
_computing_data_collection 'Bruker APEX2'
_computing_data_reduction 'Bruker SAINT'
_computing_molecular_graphics 'Bruker SHELXTL'
_computing_publication_material 'Bruker SHELXTL'
_computing_structure_refinement 'SHELXL-2013 (Sheldrick, 2013)'
_computing_structure_solution 'SHELXS-97 (Sheldrick, 2008)'
_diffrn_ambient_temperature 296(2)
_diffrn_measured_fraction_theta_full 0.993
_diffrn_measured_fraction_theta_max 0.995
_diffrn_measurement_device_type 'Bruker APEX-II CCD'
_diffrn_measurement_method '\f and \w scans'
_diffrn_radiation_type MoK\a
_diffrn_radiation_wavelength 0.71073
_diffrn_reflns_av_R_equivalents 0.0368
_diffrn_reflns_av_unetI/netI 0.0425
_diffrn_reflns_Laue_measured_fraction_full 0.993
_diffrn_reflns_Laue_measured_fraction_max 0.995
_diffrn_reflns_limit_h_max 14
_diffrn_reflns_limit_h_min -10
_diffrn_reflns_limit_k_max 22
_diffrn_reflns_limit_k_min -23
_diffrn_reflns_limit_l_max 12
_diffrn_reflns_limit_l_min -14
_diffrn_reflns_number 8054
_diffrn_reflns_point_group_measured_fraction_full 0.993
_diffrn_reflns_point_group_measured_fraction_max 0.995
_diffrn_reflns_theta_full 25.242
_diffrn_reflns_theta_max 26.997
_diffrn_reflns_theta_min 1.852
_exptl_absorpt_coefficient_mu 0.114
_exptl_absorpt_correction_T_max 0.746
_exptl_absorpt_correction_T_min 0.687
_exptl_absorpt_correction_type multi-scan
_exptl_absorpt_process_details sadabs
_exptl_crystal_colour colourless
_exptl_crystal_density_diffrn 1.433
_exptl_crystal_description block
_exptl_crystal_F_000 1040
_exptl_crystal_size_max 0.180
_exptl_crystal_size_mid 0.150
_exptl_crystal_size_min 0.120
_refine_diff_density_max 1.972
_refine_diff_density_min -0.425
_refine_diff_density_rms 0.149
_refine_ls_extinction_method none
_refine_ls_goodness_of_fit_ref 1.061
_refine_ls_hydrogen_treatment constr
_refine_ls_matrix_type full
_refine_ls_number_parameters 159
_refine_ls_number_reflns 2533
_refine_ls_number_restraints 0
_refine_ls_restrained_S_all 1.061
_refine_ls_R_factor_all 0.1172
_refine_ls_R_factor_gt 0.0816
_refine_ls_shift/su_max 0.001
_refine_ls_shift/su_mean 0.000
_refine_ls_structure_factor_coef Fsqd
_refine_ls_weighting_details
; 
 w=1/[\s^2^(Fo^2^)+(0.1891P)^2^+3.5796P] 
 where P=(Fo^2^+2Fc^2^)/3 
;
_refine_ls_weighting_scheme calc
_refine_ls_wR_factor_gt 0.2479
_refine_ls_wR_factor_ref 0.2930
_reflns_Friedel_coverage 0.000
_reflns_number_gt 1722
_reflns_number_total 2533
_reflns_threshold_expression 'I > 2\s(I)'
_cod_data_source_file c7cc01729d2.cif
_cod_data_source_block mo_51123ba
_cod_depositor_comments 'Adding full bibliography for 7119854--7119855.cif.'
_cod_original_cell_volume 2265.0(9)
_cod_database_code 7119854
_shelx_space_group_comment
; 
The symmetry employed for this shelxl refinement is uniquely defined 
by the following loop, which should always be used as a source of 
symmetry information in preference to the above space-group names. 
They are only intended as comments. 
;
_shelx_estimated_absorpt_t_min 0.980
_shelx_estimated_absorpt_t_max 0.986
_shelxl_version_number 2013-2

loop_
_space_group_symop_operation_xyz
'x, y, z'
'-x, y, -z'
'x+1/2, y+1/2, z'
'-x+1/2, y+1/2, -z'
'-x, -y, -z'
'x, -y, z'
'-x+1/2, -y+1/2, -z'
'x+1/2, -y+1/2, z'

loop_
_atom_site_label
_atom_site_type_symbol
_atom_site_fract_x
_atom_site_fract_y
_atom_site_fract_z
_atom_site_U_iso_or_equiv
_atom_site_adp_type
_atom_site_occupancy
_atom_site_site_symmetry_order
_atom_site_calc_flag
_atom_site_refinement_flags_posn
_atom_site_refinement_flags_adp
_atom_site_refinement_flags_occupancy
N2 N 0.1582(2) 0.34396(14) 0.5686(2) 0.0272(7) Uani 1 1 d . . .
N3 N -0.0353(2) 0.34405(15) 0.6422(2) 0.0273(7) Uani 1 1 d . . .
N4 N 0.0459(2) 0.43485(14) 0.7798(2) 0.0258(7) Uani 1 1 d . . .
N1 N 0.2391(3) 0.43504(14) 0.7059(2) 0.0264(7) Uani 1 1 d . . .
C2 C 0.0894(3) 0.31403(17) 0.6534(3) 0.0268(7) Uani 1 1 d . . .
H2 H 0.0808 0.2626 0.6386 0.032 Uiso 1 1 calc R U .
C4 C 0.1724(3) 0.40663(17) 0.7936(3) 0.0248(7) Uani 1 1 d . . .
H4 H 0.2201 0.4190 0.8752 0.030 Uiso 1 1 calc R U .
O2 O -0.1639(2) 0.41811(17) 0.7179(3) 0.0488(8) Uani 1 1 d . . .
C7 C 0.0272(4) 0.5000 0.8447(4) 0.0252(9) Uani 1 2 d S T P
H7A H 0.0848 0.5000 0.9236 0.030 Uiso 1 2 calc R U P
H7B H -0.0570 0.5000 0.8583 0.030 Uiso 1 2 calc R U P
C1 C 0.2395(3) 0.40040(18) 0.5986(3) 0.0289(7) Uani 1 1 d . . .
C6 C 0.3127(4) 0.5000 0.7346(4) 0.0240(9) Uani 1 2 d S T P
H6A H 0.3522 0.5000 0.8206 0.029 Uiso 1 2 calc R U P
H6B H 0.3785 0.5000 0.6897 0.029 Uiso 1 2 calc R U P
C3 C -0.0582(3) 0.40058(18) 0.7132(3) 0.0284(7) Uani 1 1 d . . .
C5 C 0.1400(3) 0.31429(18) 0.4461(3) 0.0275(7) Uani 1 1 d . . .
H5A H 0.2157 0.3218 0.4170 0.033 Uiso 1 1 calc R U .
H5B H 0.1277 0.2633 0.4507 0.033 Uiso 1 1 calc R U .
C8 C 0.1661(3) 0.32563(17) 0.7841(3) 0.0275(8) Uani 1 1 d . . .
O1 O 0.3121(3) 0.41735(18) 0.5345(3) 0.0545(9) Uani 1 1 d . . .
C9 C 0.2962(3) 0.2922(2) 0.8029(3) 0.0378(9) Uani 1 1 d . . .
H9A H 0.3390 0.3116 0.7448 0.057 Uiso 1 1 calc R U .
H9B H 0.2882 0.2415 0.7921 0.057 Uiso 1 1 calc R U .
H9C H 0.3429 0.3024 0.8837 0.057 Uiso 1 1 calc R U .
C10 C 0.1016(4) 0.2936(2) 0.8790(3) 0.0372(9) Uani 1 1 d . . .
H10A H 0.1499 0.3040 0.9591 0.056 Uiso 1 1 calc R U .
H10B H 0.0950 0.2429 0.8681 0.056 Uiso 1 1 calc R U .
H10C H 0.0195 0.3137 0.8693 0.056 Uiso 1 1 calc R U .
O3 O 0.0936(7) 0.0842(5) 0.9349(6) 0.164(3) Uani 1 1 d . . .
O4 O 0.0752(4) 0.1262(3) 0.6825(5) 0.0955(15) Uani 1 1 d . . .

loop_
_atom_site_aniso_label
_atom_site_aniso_U_11
_atom_site_aniso_U_22
_atom_site_aniso_U_33
_atom_site_aniso_U_23
_atom_site_aniso_U_13
_atom_site_aniso_U_12
N2 0.0296(14) 0.0309(14) 0.0188(13) 0.0000(10) 0.0009(10) -0.0006(11)
N3 0.0280(14) 0.0304(14) 0.0205(13) 0.0004(10) -0.0011(10) -0.0007(11)
N4 0.0234(14) 0.0292(14) 0.0234(14) -0.0004(10) 0.0018(10) -0.0004(10)
N1 0.0295(14) 0.0294(14) 0.0197(13) -0.0018(10) 0.0042(10) -0.0021(11)
C2 0.0315(17) 0.0239(15) 0.0223(15) 0.0007(12) 0.0004(12) 0.0026(12)
C4 0.0253(16) 0.0283(16) 0.0187(14) 0.0045(12) 0.0004(11) 0.0020(12)
O2 0.0248(13) 0.0604(19) 0.0598(19) -0.0243(14) 0.0066(12) -0.0014(12)
C7 0.027(2) 0.032(2) 0.018(2) 0.000 0.0080(16) 0.000
C1 0.0304(17) 0.0359(18) 0.0198(15) -0.0009(13) 0.0042(12) -0.0012(13)
C6 0.017(2) 0.031(2) 0.022(2) 0.000 0.0020(15) 0.000
C3 0.0251(16) 0.0340(17) 0.0256(15) 0.0010(13) 0.0047(12) -0.0024(13)
C5 0.0284(16) 0.0301(16) 0.0227(15) -0.0033(12) 0.0030(12) 0.0070(13)
C8 0.0315(17) 0.0266(16) 0.0215(15) 0.0037(12) -0.0004(12) 0.0013(13)
O1 0.064(2) 0.071(2) 0.0374(16) -0.0200(14) 0.0296(14) -0.0302(16)
C9 0.043(2) 0.0345(19) 0.0293(18) 0.0035(14) -0.0062(15) 0.0104(15)
C10 0.049(2) 0.0345(19) 0.0248(17) 0.0093(14) 0.0014(15) -0.0061(15)
O3 0.168(6) 0.217(9) 0.094(4) -0.050(5) 0.002(4) -0.047(6)
O4 0.083(3) 0.089(3) 0.129(4) -0.010(3) 0.054(3) -0.005(2)

loop_
_atom_type_symbol
_atom_type_description
_atom_type_scat_dispersion_real
_atom_type_scat_dispersion_imag
_atom_type_scat_source
C C 0.0033 0.0016 'International Tables Vol C Tables 4.2.6.8 and 6.1.1.4'
H H 0.0000 0.0000 'International Tables Vol C Tables 4.2.6.8 and 6.1.1.4'
N N 0.0061 0.0033 'International Tables Vol C Tables 4.2.6.8 and 6.1.1.4'
O O 0.0106 0.0060 'International Tables Vol C Tables 4.2.6.8 and 6.1.1.4'

loop_
_geom_angle_atom_site_label_1
_geom_angle_atom_site_label_2
_geom_angle_atom_site_label_3
_geom_angle
_geom_angle_site_symmetry_1
_geom_angle_site_symmetry_3
C1 N2 C2 122.5(3) . .
C1 N2 C5 118.0(3) . .
C2 N2 C5 119.5(3) . .
C3 N3 C5 118.2(3) . 2_556
C3 N3 C2 122.2(3) . .
C5 N3 C2 119.5(3) 2_556 .
C3 N4 C4 122.7(3) . .
C3 N4 C7 118.1(3) . .
C4 N4 C7 119.1(3) . .
C1 N1 C4 121.7(3) . .
C1 N1 C6 118.7(3) . .
C4 N1 C6 119.5(3) . .
N2 C2 N3 114.1(3) . .
N2 C2 C8 108.7(3) . .
N3 C2 C8 109.2(3) . .
N1 C4 N4 113.9(2) . .
N1 C4 C8 109.9(3) . .
N4 C4 C8 109.0(3) . .
N4 C7 N4 113.4(3) . 6_565
O1 C1 N1 121.6(3) . .
O1 C1 N2 121.5(3) . .
N1 C1 N2 116.8(3) . .
N1 C6 N1 113.5(3) 6_565 .
O2 C3 N4 122.1(3) . .
O2 C3 N3 121.9(3) . .
N4 C3 N3 115.9(3) . .
N3 C5 N2 114.9(3) 2_556 .
C4 C8 C9 111.9(3) . .
C4 C8 C10 111.4(3) . .
C9 C8 C10 107.7(3) . .
C4 C8 C2 102.4(2) . .
C9 C8 C2 111.6(3) . .
C10 C8 C2 112.0(3) . .

loop_
_geom_bond_atom_site_label_1
_geom_bond_atom_site_label_2
_geom_bond_distance
_geom_bond_site_symmetry_2
N2 C1 1.377(4) .
N2 C2 1.457(4) .
N2 C5 1.462(4) .
N3 C3 1.387(4) .
N3 C5 1.454(4) 2_556
N3 C2 1.459(4) .
N4 C3 1.378(4) .
N4 C4 1.462(4) .
N4 C7 1.463(4) .
N1 C1 1.375(4) .
N1 C4 1.456(4) .
N1 C6 1.458(3) .
C2 C8 1.542(4) .
C4 C8 1.525(5) .
O2 C3 1.217(4) .
C7 N4 1.463(4) 6_565
C1 O1 1.231(4) .
C6 N1 1.458(3) 6_565
C5 N3 1.454(4) 2_556
C8 C9 1.531(5) .
C8 C10 1.532(5) .

loop_
_geom_torsion_atom_site_label_1
_geom_torsion_atom_site_label_2
_geom_torsion_atom_site_label_3
_geom_torsion_atom_site_label_4
_geom_torsion
_geom_torsion_site_symmetry_1
_geom_torsion_site_symmetry_4
C1 N2 C2 N3 93.6(3) . .
C5 N2 C2 N3 -85.5(3) . .
C1 N2 C2 C8 -28.6(4) . .
C5 N2 C2 C8 152.4(3) . .
C3 N3 C2 N2 -94.0(3) . .
C5 N3 C2 N2 85.9(3) 2_556 .
C3 N3 C2 C8 27.9(4) . .
C5 N3 C2 C8 -152.2(3) 2_556 .
C1 N1 C4 N4 -94.1(3) . .
C6 N1 C4 N4 89.0(3) . .
C1 N1 C4 C8 28.6(4) . .
C6 N1 C4 C8 -148.3(3) . .
C3 N4 C4 N1 94.7(4) . .
C7 N4 C4 N1 -88.9(3) . .
C3 N4 C4 C8 -28.4(4) . .
C7 N4 C4 C8 148.0(3) . .
C3 N4 C7 N4 -98.6(4) . 6_565
C4 N4 C7 N4 84.8(4) . 6_565
C4 N1 C1 O1 -167.4(3) . .
C6 N1 C1 O1 9.6(5) . .
C4 N1 C1 N2 10.1(4) . .
C6 N1 C1 N2 -173.0(3) . .
C2 N2 C1 O1 167.6(3) . .
C5 N2 C1 O1 -13.3(5) . .
C2 N2 C1 N1 -9.8(4) . .
C5 N2 C1 N1 169.2(3) . .
C1 N1 C6 N1 98.5(4) . 6_565
C4 N1 C6 N1 -84.5(4) . 6_565
C4 N4 C3 O2 168.1(3) . .
C7 N4 C3 O2 -8.4(5) . .
C4 N4 C3 N3 -10.8(4) . .
C7 N4 C3 N3 172.7(3) . .
C5 N3 C3 O2 12.0(5) 2_556 .
C2 N3 C3 O2 -168.0(3) . .
C5 N3 C3 N4 -169.1(3) 2_556 .
C2 N3 C3 N4 10.9(5) . .
C1 N2 C5 N3 -93.1(4) . 2_556
C2 N2 C5 N3 86.0(4) . 2_556
N1 C4 C8 C9 56.9(3) . .
N4 C4 C8 C9 -177.7(3) . .
N1 C4 C8 C10 177.5(2) . .
N4 C4 C8 C10 -57.1(3) . .
N1 C4 C8 C2 -62.7(3) . .
N4 C4 C8 C2 62.8(3) . .
N2 C2 C8 C4 62.3(3) . .
N3 C2 C8 C4 -62.8(3) . .
N2 C2 C8 C9 -57.5(3) . .
N3 C2 C8 C9 177.4(3) . .
N2 C2 C8 C10 -178.3(3) . .
N3 C2 C8 C10 56.6(4) . .
